data_4319943
loop_
_publ_author_name
'Miguel Clemente-Le\'on'
'Eugenio Coronado'
'Jos\'e R. Gal\'an-Mascar\'os'
'Carlos Gim\'enez-Saiz'
'Carlos J. G\'omez-Garc\'ia'
'Elisabet Ribera'
'Jos\'e Vidal-Gancedo'
'Concepci\'o Rovira'
'E. Canadell'
'Vladimir Laukhin'

_publ_section_title
;
 Hybrid Molecular Materials Based upon Organic \p-Electron Donors and
 Metal Complexes. Radical Salts of Bis(ethylenethia)tetrathiafulvalene
 (BET-TTF) with the Octahedral Anions Hexacyanoferrate(III) and
 Nitroprusside. The First Kappa Phase in the BET-TTF Family
;
_journal_name_full 'Inorganic Chemistry'
_journal_page_first 3526
_journal_page_last 3533
_journal_paper_doi 10.1021/ic001431l
_journal_volume 40
_journal_year 2001
_chemical_formula_sum 'C31 H16 Fe0.5 N4 S12'
_chemical_formula_weight 857.12
_space_group_IT_number 15
_symmetry_cell_setting monoclinic
_symmetry_space_group_name_Hall '-C 2yc'
_symmetry_space_group_name_H-M 'C 1 2/c 1'
_atom_sites_solution_hydrogens geom
_atom_sites_solution_primary direct
_atom_sites_solution_secondary difmap
_audit_creation_method SHELXL-97
_cell_angle_alpha 90.00
_cell_angle_beta 90.994(9)
_cell_angle_gamma 90.00
_cell_formula_units_Z 4
_cell_length_a 38.867(7)
_cell_length_b 8.438(8)
_cell_length_c 11.239(6)
_cell_measurement_temperature 293(2)
_cell_volume 3685(4)
_computing_cell_refinement 'CAD4 Software (Enraf-Nonius, 1988)'
_computing_data_collection 'CAD4 Software (Enraf-Nonius, 1988)'
_computing_data_reduction 'CAD4 Software (Enraf-Nonius, 1988)'
_computing_molecular_graphics 'PLATON (Spek, 1998)'
_computing_publication_material 'SHELXL-97 (Sheldrick, 1997)'
_computing_structure_refinement 'SHELXL-97 (Sheldrick, 1997)'
_computing_structure_solution 'SIR97 (Altomare et al., 1997)'
_diffrn_ambient_temperature 293(2)
_diffrn_measured_fraction_theta_full 0.983
_diffrn_measured_fraction_theta_max 0.983
_diffrn_measurement_device_type 'Enraf-Nonius CAD-4'
_diffrn_measurement_method 'omega/2Theta scans'
_diffrn_radiation_monochromator graphite
_diffrn_radiation_source 'fine-focus sealed tube'
_diffrn_radiation_type MoK\a
_diffrn_radiation_wavelength 0.71069
_diffrn_reflns_av_R_equivalents 0.2148
_diffrn_reflns_av_sigmaI/netI 0.1623
_diffrn_reflns_limit_h_max 46
_diffrn_reflns_limit_h_min -46
_diffrn_reflns_limit_k_max 10
_diffrn_reflns_limit_k_min 0
_diffrn_reflns_limit_l_max 13
_diffrn_reflns_limit_l_min 0
_diffrn_reflns_number 3362
_diffrn_reflns_theta_full 24.99
_diffrn_reflns_theta_max 24.99
_diffrn_reflns_theta_min 2.88
_diffrn_standards_decay_% '4.68 %'
_diffrn_standards_interval_count 400
_diffrn_standards_interval_time '60 min'
_diffrn_standards_number 3
_exptl_absorpt_coefficient_mu 0.931
_exptl_absorpt_correction_T_max 0.829
_exptl_absorpt_correction_T_min 0.620
_exptl_absorpt_correction_type psi-scan
_exptl_crystal_colour black
_exptl_crystal_density_diffrn 1.545
_exptl_crystal_density_method 'not measured'
_exptl_crystal_description plate
_exptl_crystal_F_000 1740
_exptl_crystal_size_max 0.40
_exptl_crystal_size_mid 0.20
_exptl_crystal_size_min 0.05
_refine_diff_density_max 0.536
_refine_diff_density_min -0.548
_refine_diff_density_rms 0.095
_refine_ls_extinction_coef 0.0000(6)
_refine_ls_extinction_expression Fc^*^=kFc[1+0.001xFc^2^\l^3^/sin(2\q)]^-1/4^
_refine_ls_extinction_method SHELXL
_refine_ls_goodness_of_fit_ref 0.945
_refine_ls_hydrogen_treatment mixed
_refine_ls_matrix_type full
_refine_ls_number_parameters 210
_refine_ls_number_reflns 3182
_refine_ls_number_restraints 3
_refine_ls_restrained_S_all 0.945
_refine_ls_R_factor_all 0.2131
_refine_ls_R_factor_gt 0.0754
_refine_ls_shift/su_max 5.166
_refine_ls_shift/su_mean 0.087
_refine_ls_structure_factor_coef Fsqd
_refine_ls_weighting_details 'calc w=1/[\s^2^(Fo^2^)+(0.0717P)^2^+34.7124P] where P=(Fo^2^+2Fc^2^)/3'
_refine_ls_weighting_scheme calc
_refine_ls_wR_factor_gt 0.1711
_refine_ls_wR_factor_ref 0.2202
_reflns_number_gt 1388
_reflns_number_total 3182
_reflns_threshold_expression >2sigma(I)
_cod_data_source_file ic001431l_1.cif
_cod_data_source_block for_(BET-TTF)4(NEt4)2[Fe(CN)6]
_cod_depositor_comments
;
The following automatic conversions were performed:

'_exptl_absorpt_correction_type' value 'Psi scan' changed to
'psi-scan' according to the built-in table from CIF Core dictionary
named 'cif_core.dic' version 2.4.1 from 2010-06-29.

Automatic conversion script
Id: cif_fix_values 1646 2011-03-28 12:23:43Z adriana 

The following automatic conversions were performed:

data name '_atom_site_symetry_multiplicity' was replaced with
'_atom_site_symmetry_multiplicity' as specified in the replacement
file 'data/replacement-values/replacement_tags.lst'.

Automatic conversion script
Id: cif_correct_tags 9268 2022-04-12 08:56:07Z antanas 
;
_cod_original_sg_symbol_H-M 'C 2/c'
_cod_original_formula_sum 'C31 H16 Fe0.50 N4 S12'
_cod_database_code 4319943

loop_
_symmetry_equiv_pos_as_xyz
'x, y, z'
'-x, y, -z+1/2'
'x+1/2, y+1/2, z'
'-x+1/2, y+1/2, -z+1/2'
'-x, -y, -z'
'x, -y, z-1/2'
'-x+1/2, -y+1/2, -z'
'x+1/2, -y+1/2, z-1/2'

loop_
_atom_site_label
_atom_site_type_symbol
_atom_site_fract_x
_atom_site_fract_y
_atom_site_fract_z
_atom_site_U_iso_or_equiv
_atom_site_adp_type
_atom_site_occupancy
_atom_site_symmetry_multiplicity
_atom_site_calc_flag
_atom_site_refinement_flags
_atom_site_disorder_assembly
_atom_site_disorder_group
S1 S 0.71445(6) 0.2034(3) 0.6729(2) 0.0608(7) Uani 1 1 d . C .
S2 S 0.73122(6) -0.0261(3) 0.4829(2) 0.0570(7) Uani 1 1 d . . .
S3 S 0.79416(6) 0.2056(3) 0.7581(2) 0.0620(7) Uani 1 1 d . D .
S4 S 0.81045(5) -0.0236(3) 0.5674(2) 0.0578(7) Uani 1 1 d . . .
C1 C 0.7461(2) 0.0873(11) 0.6022(7) 0.053(2) Uani 1 1 d . . .
C2 C 0.7789(2) 0.0909(10) 0.6390(7) 0.050(2) Uani 1 1 d . . .
C3 C 0.6814(2) 0.1293(11) 0.5860(8) 0.056(2) Uani 1 1 d . . .
C4 C 0.6882(2) 0.0243(11) 0.4985(8) 0.057(2) Uani 1 1 d . C .
C5 C 0.8359(2) 0.1369(12) 0.7483(7) 0.059(3) Uani 1 1 d . . .
C6 C 0.8434(2) 0.0345(12) 0.6631(8) 0.058(2) Uani 1 1 d . D .
C11 C 0.6259(3) 0.0699(13) 0.4785(11) 0.085(3) Uani 1 1 d . . .
H9 H 0.6081 -0.0016 0.5053 0.12(2) Uiso 1 1 calc R A 1
H10 H 0.6155 0.1386 0.4188 0.12(2) Uiso 1 1 calc R A 1
C12 C 0.8975(3) 0.0542(16) 0.7688(11) 0.099(4) Uani 1 1 d . . .
H11 H 0.9197 0.1009 0.7523 0.12(2) Uiso 1 1 calc R B 1
H12 H 0.9012 -0.0325 0.8243 0.12(2) Uiso 1 1 calc R B 1
S5 S 0.63866(10) 0.1861(5) 0.5980(4) 0.0690(12) Uani 0.50 1 d P C 1
S6 S 0.65660(12) -0.0403(7) 0.4116(5) 0.0941(17) Uani 0.50 1 d P C 1
S7 S 0.87069(8) 0.1996(5) 0.8353(3) 0.0770(11) Uani 0.80 1 d P D 1
S8 S 0.88191(18) -0.0094(12) 0.6551(7) 0.097(2) Uani 0.20 1 d P D 1
C7 C 0.63866(10) 0.1861(5) 0.5980(4) 0.0690(12) Uani 0.50 1 d P C 2
H1 H 0.6351 0.2985 0.5844 0.669(12) Uiso 0.50 1 calc PR C 2
H2 H 0.6285 0.1538 0.6724 0.669(12) Uiso 0.50 1 calc PR C 2
C8 C 0.65660(12) -0.0403(7) 0.4116(5) 0.0941(17) Uani 0.50 1 d P C 2
H3 H 0.6527 -0.1534 0.4193 0.669(12) Uiso 0.50 1 calc PR C 2
H4 H 0.6596 -0.0123 0.3287 0.669(12) Uiso 0.50 1 calc PR C 2
C9 C 0.87069(8) 0.1996(5) 0.8353(3) 0.0770(11) Uani 0.20 1 d P D 2
H5 H 0.8676 0.1836 0.9199 0.669(12) Uiso 0.20 1 calc PR D 2
H6 H 0.8777 0.3077 0.8191 0.669(12) Uiso 0.20 1 calc PR D 2
C10 C 0.88191(18) -0.0094(12) 0.6551(7) 0.097(2) Uani 0.80 1 d P D 2
H7 H 0.8849 -0.1233 0.6498 0.669(12) Uiso 0.80 1 calc PR D 2
H8 H 0.8922 0.0400 0.5863 0.669(12) Uiso 0.80 1 calc PR D 2
Fe Fe 1.0000 0.0000 0.5000 0.0337(8) Uani 0.50 2 d SPD . 3
C21 C 1.0356(3) -0.1447(19) 0.5446(12) 0.031(3) Uiso 0.50 1 d PD E 3
C22 C 1.0354(3) 0.1650(17) 0.4873(11) 0.028(3) Uiso 0.50 1 d PD F 3
C23 C 0.9941(4) 0.0638(18) 0.6612(13) 0.039(4) Uiso 0.50 1 d PD G 3
N21 N 1.0576(3) -0.2278(16) 0.5752(12) 0.046(3) Uiso 0.50 1 d P E 3
N22 N 1.0553(2) 0.2424(11) 0.4843(7) 0.062(2) Uiso 0.50 1 d P F 3
N23 N 0.9918(4) 0.1026(15) 0.7586(15) 0.055(4) Uiso 0.50 1 d P G 3
N1 N 1.0033(3) 0.3652(14) 0.3820(9) 0.032(3) Uiso 0.50 1 d P H 4
C101 C 1.0281(4) 0.226(2) 0.3800(14) 0.047(4) Uiso 0.50 1 d P H 4
C102 C 0.9812(4) 0.359(2) 0.4928(13) 0.042(4) Uiso 0.50 1 d P H 4
C103 C 1.0230(4) 0.518(2) 0.3927(15) 0.056(4) Uiso 0.50 1 d P H 4
C104 C 0.9809(4) 0.355(2) 0.2709(14) 0.049(4) Uiso 0.50 1 d P H 4
C111 C 1.0553(2) 0.2424(11) 0.4843(7) 0.062(2) Uiso 0.50 1 d P H 4
C112 C 0.9570(5) 0.218(3) 0.4956(18) 0.061(5) Uiso 0.50 1 d P H 4
C113 C 1.0490(5) 0.543(2) 0.2899(17) 0.060(5) Uiso 0.50 1 d P H 4
C114 C 0.9538(5) 0.484(2) 0.2676(17) 0.055(5) Uiso 0.50 1 d P H 4

loop_
_atom_site_aniso_label
_atom_site_aniso_U_11
_atom_site_aniso_U_22
_atom_site_aniso_U_33
_atom_site_aniso_U_23
_atom_site_aniso_U_13
_atom_site_aniso_U_12
S1 0.0540(14) 0.0664(17) 0.0625(15) -0.0098(13) 0.0144(11) 0.0057(13)
S2 0.0487(12) 0.0620(17) 0.0605(14) -0.0119(13) 0.0043(10) 0.0033(12)
S3 0.0630(15) 0.0765(19) 0.0465(13) -0.0061(13) 0.0038(11) -0.0019(14)
S4 0.0465(13) 0.0627(17) 0.0644(15) -0.0084(13) 0.0044(10) 0.0078(12)
C1 0.045(5) 0.060(6) 0.054(5) 0.004(5) 0.014(4) 0.005(4)
C2 0.059(6) 0.047(5) 0.044(5) 0.004(4) 0.014(4) 0.003(4)
C3 0.050(5) 0.056(6) 0.063(6) 0.016(5) 0.018(4) 0.003(5)
C4 0.050(5) 0.055(6) 0.067(6) 0.002(5) 0.007(4) -0.009(5)
C5 0.066(6) 0.073(7) 0.038(5) 0.013(5) -0.002(4) -0.004(5)
C6 0.051(5) 0.062(7) 0.060(6) 0.017(5) 0.003(4) -0.002(5)
C11 0.064(7) 0.074(8) 0.116(9) 0.028(7) 0.002(6) 0.008(6)
C12 0.072(8) 0.120(11) 0.105(9) 0.052(8) -0.023(7) -0.013(7)
S5 0.043(2) 0.077(3) 0.087(3) 0.002(2) 0.0084(19) 0.005(2)
S6 0.062(3) 0.109(5) 0.111(4) 0.002(3) 0.001(3) 0.001(3)
S7 0.0647(19) 0.112(3) 0.0540(18) 0.0059(18) -0.0150(14) -0.0206(19)
S8 0.064(4) 0.126(7) 0.102(5) 0.003(6) -0.001(4) 0.005(5)
C7 0.043(2) 0.077(3) 0.087(3) 0.002(2) 0.0084(19) 0.005(2)
C8 0.062(3) 0.109(5) 0.111(4) 0.002(3) 0.001(3) 0.001(3)
C9 0.0647(19) 0.112(3) 0.0540(18) 0.0059(18) -0.0150(14) -0.0206(19)
C10 0.064(4) 0.126(7) 0.102(5) 0.003(6) -0.001(4) 0.005(5)
Fe 0.0461(17) 0.0323(18) 0.0226(14) 0.0001(13) 0.0025(12) 0.0001(15)

loop_
_atom_type_symbol
_atom_type_description
_atom_type_scat_dispersion_real
_atom_type_scat_dispersion_imag
_atom_type_scat_source
C C 0.0033 0.0016 'International Tables Vol C Tables 4.2.6.8 and 6.1.1.4'
H H 0.0000 0.0000 'International Tables Vol C Tables 4.2.6.8 and 6.1.1.4'
N N 0.0061 0.0033 'International Tables Vol C Tables 4.2.6.8 and 6.1.1.4'
S S 0.1246 0.1234 'International Tables Vol C Tables 4.2.6.8 and 6.1.1.4'
Fe Fe 0.3463 0.8444 'International Tables Vol C Tables 4.2.6.8 and 6.1.1.4'

loop_
_geom_angle_atom_site_label_1
_geom_angle_atom_site_label_2
_geom_angle_atom_site_label_3
_geom_angle
_geom_angle_site_symmetry_1
_geom_angle_site_symmetry_3
_geom_angle_publ_flag
C3 S1 C1 93.6(4) . . ?
C4 S2 C1 95.4(4) . . ?
C5 S3 C2 94.1(4) . . ?
C6 S4 C2 94.1(5) . . ?
C2 C1 S2 123.7(7) . . ?
C2 C1 S1 121.1(7) . . ?
S2 C1 S1 115.2(5) . . ?
C1 C2 S3 124.0(7) . . ?
C1 C2 S4 120.9(7) . . ?
S3 C2 S4 115.1(5) . . ?
C4 C3 S1 119.7(7) . . ?
C4 C3 S5 116.1(8) . . ?
S1 C3 S5 124.2(6) . . ?
C3 C4 S6 119.4(7) . . ?
C3 C4 S2 115.9(7) . . ?
S6 C4 S2 124.6(6) . . ?
C6 C5 S7 115.3(7) . . ?
C6 C5 S3 118.8(7) . . ?
S7 C5 S3 125.7(6) . . ?
C5 C6 S8 114.9(8) . . ?
C5 C6 S4 117.8(7) . . ?
S8 C6 S4 127.0(7) . . ?
S6 C11 S5 117.3(7) . . ?
S6 C11 H9 108.0 . . ?
S5 C11 H9 108.0 . . ?
S6 C11 H10 108.0 . . ?
S5 C11 H10 107.9 . . ?
H9 C11 H10 107.2 . . ?
S8 C12 S7 111.8(7) . . ?
S8 C12 H11 109.2 . . ?
S7 C12 H11 109.3 . . ?
S8 C12 H12 109.3 . . ?
S7 C12 H12 109.3 . . ?
H11 C12 H12 107.9 . . ?
C3 S5 C11 92.6(5) . . ?
C4 S6 C11 94.6(6) . . ?
C5 S7 C12 90.5(5) . . ?
C12 S8 C6 104.0(8) . . ?
C23 Fe C23 179.998(2) 5_756 . ?
C23 Fe C21 88.3(6) 5_756 . ?
C23 Fe C21 91.7(6) . . ?
C23 Fe C21 91.7(6) 5_756 5_756 ?
C23 Fe C21 88.3(6) . 5_756 ?
C21 Fe C21 179.997(3) . 5_756 ?
C23 Fe C22 87.9(6) 5_756 5_756 ?
C23 Fe C22 92.1(6) . 5_756 ?
C21 Fe C22 91.9(6) . 5_756 ?
C21 Fe C22 88.1(6) 5_756 5_756 ?
C23 Fe C22 92.1(6) 5_756 . ?
C23 Fe C22 87.9(6) . . ?
C21 Fe C22 88.1(6) . . ?
C21 Fe C22 91.9(6) 5_756 . ?
C22 Fe C22 180.0(5) 5_756 . ?
N21 C21 Fe 177.1(15) . . ?
N22 C22 Fe 174.4(13) . . ?
N23 C23 Fe 177.6(15) . . ?
C104 N1 C102 110.3(11) . . ?
C104 N1 C101 107.3(11) . . ?
C102 N1 C101 110.5(11) . . ?
C104 N1 C103 113.6(12) . . ?
C102 N1 C103 104.9(11) . . ?
C101 N1 C103 110.2(11) . . ?
N1 C102 C112 113.8(13) . . ?
C113 C103 N1 113.1(14) . . ?
N1 C104 C114 111.6(13) . . ?

loop_
_geom_bond_atom_site_label_1
_geom_bond_atom_site_label_2
_geom_bond_distance
_geom_bond_site_symmetry_2
_geom_bond_publ_flag
S1 C3 1.719(10) . ?
S1 C1 1.771(9) . ?
S2 C4 1.735(9) . ?
S2 C1 1.738(9) . ?
S3 C5 1.729(10) . ?
S3 C2 1.747(9) . ?
S4 C6 1.728(10) . ?
S4 C2 1.765(8) . ?
C1 C2 1.336(12) . ?
C3 C4 1.353(12) . ?
C3 S5 1.735(9) . ?
C4 S6 1.650(10) . ?
C5 C6 1.325(13) . ?
C5 S7 1.737(10) . ?
C6 S8 1.548(11) . ?
C11 S6 1.699(12) . ?
C11 S5 1.729(13) . ?
C11 H9 0.9700 . ?
C11 H10 0.9700 . ?
C12 S8 1.505(14) . ?
C12 S7 1.783(14) . ?
C12 H11 0.9700 . ?
C12 H12 0.9700 . ?
Fe C23 1.907(15) 5_756 ?
Fe C23 1.907(15) . ?
Fe C21 1.905(15) . ?
Fe C21 1.905(15) 5_756 ?
Fe C22 1.964(14) 5_756 ?
Fe C22 1.964(14) . ?
C21 N21 1.156(19) . ?
C22 N22 1.014(14) . ?
C23 N23 1.15(2) . ?
N1 C104 1.513(19) . ?
N1 C102 1.526(18) . ?
N1 C101 1.52(2) . ?
N1 C103 1.50(2) . ?
C102 C112 1.51(2) . ?
C103 C113 1.56(2) . ?
C104 C114 1.52(2) . ?
